data_7013177
loop_
_publ_author_name
'Rodolphe Cl\'erac'
'F. Albert Cotton'
'Stephen P. Jeffery'
'Carlos A. Murillo'
'Xiaoping Wang'

_publ_section_title
;
 Isomerization by ligand shuffling along a Cr24+ unit: further
 reactions leading to cleavage of a quadruple bond
;
_journal_issue 15
_journal_name_full 'Dalton Trans.'
_journal_page_first 3022
_journal_page_last 3027
_journal_paper_doi 10.1039/b305304k
_journal_year 2003
_chemical_compound_source synthesis
_chemical_formula_sum 'C46 H39 Cl4 Cr2 Cu2 N17'
_chemical_formula_weight 1202.82
_chemical_name_common '(Cr2(DpyF)4)(CuCl2)2, CH3CN'
_chemical_name_systematic
; 
? 
;
_space_group_IT_number 2
_symmetry_cell_setting triclinic
_symmetry_space_group_name_Hall '-P 1'
_symmetry_space_group_name_H-M 'P -1'
_atom_sites_solution_hydrogens geom
_atom_sites_solution_primary direct
_atom_sites_solution_secondary difmap
_audit_creation_method SHELXL
_cell_angle_alpha 92.957(2)
_cell_angle_beta 97.270(2)
_cell_angle_gamma 90.847(2)
_cell_formula_units_Z 2
_cell_length_a 8.9070(11)
_cell_length_b 14.005(2)
_cell_length_c 20.237(3)
_cell_measurement_reflns_used 988
_cell_measurement_temperature 213(2)
_cell_measurement_theta_max 27.402
_cell_measurement_theta_min 2.809
_cell_volume 2500.2(6)
_computing_cell_refinement SAINT
_computing_data_collection SMART
_computing_data_reduction SAINT
_computing_molecular_graphics 'SHELXTL V. 5.03 (Siemens, 1994)'
_computing_publication_material CIFTAB
_computing_structure_refinement 'SHELXL-93 (Sheldrick, 1993)'
_computing_structure_solution 'SHELXS-86 (Sheldrick, 1990)'
_diffrn_ambient_temperature 213(2)
_diffrn_measurement_device 'Bruker SMART 1000'
_diffrn_measurement_method 'w/ scans'
_diffrn_radiation_monochromator graphite
_diffrn_radiation_source 'normal-focus sealed tube'
_diffrn_radiation_type MoK\a
_diffrn_radiation_wavelength 0.71073
_diffrn_reflns_av_R_equivalents 0.0179
_diffrn_reflns_av_sigmaI/netI 0.0307
_diffrn_reflns_limit_h_max 11
_diffrn_reflns_limit_h_min -11
_diffrn_reflns_limit_k_max 15
_diffrn_reflns_limit_k_min -18
_diffrn_reflns_limit_l_max 26
_diffrn_reflns_limit_l_min -26
_diffrn_reflns_number 17352
_diffrn_reflns_theta_max 27.50
_diffrn_reflns_theta_min 1.73
_diffrn_standards_number 'none (area detector data)'
_exptl_absorpt_coefficient_mu 1.529
_exptl_absorpt_correction_T_max 0.8714
_exptl_absorpt_correction_T_min 0.6487
_exptl_absorpt_correction_type 'multi scans'
_exptl_absorpt_process_details SADABS
_exptl_crystal_colour red
_exptl_crystal_density_diffrn 1.598
_exptl_crystal_density_meas ?
_exptl_crystal_description plates
_exptl_crystal_F_000 1216
_exptl_crystal_size_max 0.38
_exptl_crystal_size_mid 0.23
_exptl_crystal_size_min 0.09
_refine_diff_density_max 0.561
_refine_diff_density_min -0.487
_refine_diff_density_rms 0.063
_refine_ls_extinction_method none
_refine_ls_goodness_of_fit_all 1.025
_refine_ls_goodness_of_fit_obs 1.069
_refine_ls_hydrogen_treatment noref
_refine_ls_matrix_type full
_refine_ls_number_parameters 643
_refine_ls_number_reflns 11106
_refine_ls_number_restraints 0
_refine_ls_restrained_S_all 1.025
_refine_ls_restrained_S_obs 1.069
_refine_ls_R_factor_all 0.0469
_refine_ls_R_factor_obs 0.0349
_refine_ls_shift/esd_max -0.001
_refine_ls_shift/esd_mean 0.000
_refine_ls_structure_factor_coef Fsqd
_refine_ls_weighting_details 'w=1/[\s^2^(Fo^2^)+(0.0517P)^2^+0.8289P] where P=(Fo^2^+2Fc^2^)/3'
_refine_ls_weighting_scheme calc
_refine_ls_wR_factor_all 0.0993
_refine_ls_wR_factor_obs 0.0921
_reflns_number_observed 8907
_reflns_number_total 11106
_reflns_observed_criterion >2sigma(I)
_cod_data_source_file b305304k.txt
_cod_data_source_block cmpd2CH3CN
_cod_depositor_comments
;
The following automatic conversions were performed:

'_refine_ls_weighting_scheme' value 'calc
w=1/[\s^2^(Fo^2^)+(0.0517P)^2^+0.8289P] where P=(Fo^2^+2Fc^2^)/3' was
changed to 'calc'. New tag '_refine_ls_weighting_details' was
created. The value of the new tag was set to
'w=1/[\s^2^(Fo^2^)+(0.0517P)^2^+0.8289P] where P=(Fo^2^+2Fc^2^)/3'.

Automatic conversion script
Id: cif_fix_values 3143 2015-03-26 13:38:13Z robertas 
;
_cod_original_cell_volume 2500.2(5)
_cod_database_code 7013177

loop_
_symmetry_equiv_pos_as_xyz
'x, y, z'
'-x, -y, -z'

loop_
_atom_site_aniso_label
_atom_site_aniso_U_11
_atom_site_aniso_U_22
_atom_site_aniso_U_33
_atom_site_aniso_U_23
_atom_site_aniso_U_13
_atom_site_aniso_U_12
Cr1 0.0226(2) 0.0198(2) 0.0234(2) 0.00307(12) 0.00403(12) -0.00390(12)
Cr2 0.0245(2) 0.0196(2) 0.0237(2) 0.00356(12) 0.00382(13) -0.00288(13)
N1 0.0227(9) 0.0265(9) 0.0290(9) 0.0041(7) 0.0040(7) -0.0052(7)
N2 0.0224(9) 0.0245(9) 0.0255(8) 0.0034(7) 0.0030(7) -0.0037(7)
N3 0.0263(9) 0.0232(9) 0.0288(9) 0.0042(7) 0.0021(7) -0.0010(7)
N4 0.0589(15) 0.0267(11) 0.0648(15) 0.0135(10) 0.0284(12) 0.0040(10)
N5 0.0357(11) 0.0314(11) 0.0360(10) 0.0094(8) 0.0053(8) -0.0055(8)
N6 0.0239(9) 0.0253(9) 0.0231(8) 0.0051(7) 0.0039(7) -0.0026(7)
N7 0.0247(9) 0.0221(9) 0.0250(8) 0.0019(7) 0.0035(7) -0.0029(7)
N8 0.0284(9) 0.0216(9) 0.0317(9) 0.0012(7) 0.0070(8) -0.0038(7)
N9 0.0292(9) 0.0223(9) 0.0259(9) 0.0035(7) 0.0043(7) -0.0035(7)
N10 0.0255(9) 0.0204(9) 0.0249(8) 0.0011(7) 0.0045(7) -0.0032(7)
N11 0.0239(9) 0.0234(9) 0.0270(9) 0.0033(7) 0.0059(7) -0.0035(7)
N12 0.0388(11) 0.0254(10) 0.0474(12) 0.0046(8) 0.0157(9) -0.0042(8)
N13 0.0396(12) 0.0330(11) 0.0525(13) -0.0101(9) 0.0152(10) -0.0134(9)
N14 0.0267(9) 0.0226(9) 0.0260(9) 0.0021(7) 0.0010(7) -0.0045(7)
N15 0.0263(9) 0.0241(9) 0.0238(8) 0.0035(7) 0.0032(7) -0.0035(7)
N16 0.0304(10) 0.0244(9) 0.0274(9) 0.0065(7) 0.0064(7) -0.0012(7)
C1 0.0300(12) 0.0292(12) 0.0359(12) 0.0069(9) 0.0038(9) -0.0083(9)
C2 0.0284(12) 0.0440(14) 0.0395(13) 0.0118(11) 0.0080(10) -0.0116(10)
C3 0.0238(12) 0.049(2) 0.0419(13) 0.0053(11) 0.0094(10) -0.0033(10)
C4 0.0267(12) 0.0375(13) 0.0357(12) 0.0032(10) 0.0043(9) 0.0001(10)
C5 0.0225(10) 0.0300(11) 0.0236(10) 0.0029(8) 0.0000(8) -0.0051(8)
C6 0.0227(10) 0.0277(11) 0.0255(10) 0.0022(8) 0.0009(8) -0.0001(8)
C7 0.0288(11) 0.0247(11) 0.0359(12) 0.0045(9) 0.0000(9) 0.0008(9)
C8 0.055(2) 0.0322(13) 0.0426(14) 0.0023(11) 0.0123(12) 0.0040(12)
C9 0.056(2) 0.0370(15) 0.060(2) -0.0027(13) 0.0104(14) 0.0105(13)
C10 0.059(2) 0.0253(13) 0.071(2) 0.0075(13) 0.0066(15) 0.0080(12)
C11 0.080(2) 0.0322(15) 0.081(2) 0.0214(15) 0.033(2) 0.0046(15)
C12 0.050(2) 0.0341(14) 0.0447(14) 0.0130(11) 0.0121(12) -0.0073(11)
C13 0.067(2) 0.0395(15) 0.0374(13) 0.0183(11) 0.0070(13) 0.0024(13)
C14 0.060(2) 0.051(2) 0.0343(13) 0.0121(12) -0.0094(12) -0.0010(14)
C15 0.0378(13) 0.0396(14) 0.0352(12) 0.0099(10) -0.0028(10) -0.0068(11)
C16 0.0293(11) 0.0272(11) 0.0242(10) 0.0045(8) 0.0068(8) -0.0003(9)
C17 0.0241(10) 0.0262(11) 0.0235(10) 0.0017(8) 0.0044(8) -0.0001(8)
C18 0.0247(11) 0.0213(10) 0.0309(11) 0.0002(8) 0.0055(8) -0.0006(8)
C19 0.0437(14) 0.0350(13) 0.0318(12) -0.0004(10) 0.0021(10) -0.0051(11)
C20 0.049(2) 0.0362(14) 0.0424(14) -0.0094(11) -0.0016(12) -0.0108(12)
C21 0.0439(15) 0.0262(12) 0.053(2) -0.0047(11) 0.0097(12) -0.0108(10)
C22 0.0392(13) 0.0222(11) 0.0400(12) 0.0025(9) 0.0113(10) -0.0055(9)
C23 0.046(2) 0.039(2) 0.071(2) -0.0126(13) 0.0183(14) -0.0191(12)
C24 0.054(2) 0.0283(13) 0.0486(15) -0.0062(11) 0.0040(13) -0.0121(11)
C25 0.058(2) 0.0340(14) 0.0451(14) -0.0091(11) 0.0143(13) -0.0032(12)
C26 0.0420(14) 0.0333(13) 0.0450(14) -0.0044(11) 0.0136(11) -0.0080(11)
C27 0.0307(11) 0.0232(11) 0.0249(10) 0.0024(8) -0.0012(8) -0.0040(9)
C28 0.0267(11) 0.0271(11) 0.0257(10) 0.0006(8) 0.0020(8) -0.0028(8)
C29 0.0247(11) 0.0270(11) 0.0270(10) 0.0041(8) 0.0064(8) -0.0011(8)
C30 0.0289(12) 0.0410(14) 0.0277(11) 0.0055(9) 0.0060(9) -0.0045(10)
C31 0.0356(13) 0.053(2) 0.0279(11) 0.0139(10) 0.0050(10) 0.0008(11)
C32 0.0426(14) 0.0358(13) 0.0368(12) 0.0169(10) 0.0123(11) 0.0049(11)
C33 0.0360(13) 0.0258(11) 0.0370(12) 0.0085(9) 0.0098(10) -0.0011(9)
C34 0.0404(13) 0.0255(11) 0.0353(12) 0.0065(9) 0.0078(10) -0.0065(10)
C35 0.053(2) 0.0193(11) 0.0447(14) 0.0070(10) 0.0077(12) -0.0027(10)
C36 0.0455(14) 0.0275(12) 0.0428(13) 0.0027(10) 0.0078(11) 0.0082(10)
C37 0.0353(13) 0.0276(12) 0.0351(12) 0.0027(9) 0.0073(10) 0.0034(9)
C38 0.0287(11) 0.0225(10) 0.0224(9) 0.0016(8) 0.0022(8) -0.0034(8)
C39 0.0245(10) 0.0250(11) 0.0243(10) 0.0023(8) 0.0040(8) -0.0011(8)
C40 0.0219(10) 0.0287(11) 0.0246(10) 0.0046(8) 0.0015(8) -0.0051(8)
C41 0.0307(12) 0.0259(11) 0.0352(12) 0.0017(9) 0.0079(9) -0.0032(9)
C42 0.0265(12) 0.0413(14) 0.0361(12) 0.0054(10) 0.0094(9) -0.0023(10)
C43 0.0277(12) 0.0414(14) 0.0381(12) 0.0111(10) 0.0063(10) -0.0069(10)
C44 0.0388(14) 0.0291(13) 0.0513(15) 0.0085(11) 0.0116(11) -0.0085(10)
Cu1 0.0547(3) 0.0347(3) 0.0609(3) -0.0024(2) 0.0174(2) -0.0079(2)
Cu2 0.0724(4) 0.0517(3) 0.0433(3) 0.0107(2) -0.0114(2) -0.0192(3)
Cu3 0.0510(2) 0.0403(2) 0.0454(2) 0.00060(14) 0.0002(2) -0.0076(2)
Cl1 0.1116(8) 0.0407(4) 0.0647(5) -0.0061(4) 0.0137(5) -0.0116(4)
Cl2 0.0804(6) 0.0668(5) 0.0403(4) 0.0105(3) -0.0102(4) -0.0260(4)
Cl6 0.0557(4) 0.0633(5) 0.0555(4) 0.0073(3) 0.0028(3) -0.0188(4)
Cl7 0.0569(4) 0.0466(4) 0.0502(4) -0.0033(3) 0.0066(3) -0.0068(3)
C1S 0.070(2) 0.036(2) 0.064(2) -0.0067(14) 0.018(2) -0.0156(14)
C2S 0.074(2) 0.072(2) 0.056(2) 0.013(2) -0.005(2) -0.007(2)
N1S 0.169(4) 0.044(2) 0.071(2) 0.0068(15) 0.039(2) -0.014(2)

loop_
_atom_site_label
_atom_site_type_symbol
_atom_site_fract_x
_atom_site_fract_y
_atom_site_fract_z
_atom_site_U_iso_or_equiv
_atom_site_thermal_displace_type
_atom_site_occupancy
_atom_site_calc_flag
_atom_site_refinement_flags
_atom_site_disorder_group
Cr1 Cr 0.17071(4) 0.22308(2) 0.21034(2) 0.02181(8) Uani 1 d . .
Cr2 Cr 0.03438(4) 0.01229(2) 0.25967(2) 0.02252(8) Uani 1 d . .
N1 N 0.3724(2) 0.24614(13) 0.17617(9) 0.0260(4) Uani 1 d . .
N2 N 0.3079(2) 0.10288(12) 0.20582(8) 0.0241(4) Uani 1 d . .
N3 N 0.2309(2) -0.04552(13) 0.23698(9) 0.0261(4) Uani 1 d . .
N4 N 0.2108(3) -0.19044(15) 0.28611(12) 0.0479(6) Uani 1 d . .
N5 N 0.1476(2) 0.31806(14) 0.06970(10) 0.0341(4) Uani 1 d . .
N6 N 0.0609(2) 0.18477(12) 0.11755(8) 0.0239(4) Uani 1 d . .
N7 N -0.0124(2) 0.04020(12) 0.15638(8) 0.0239(4) Uani 1 d . .
N8 N -0.0789(2) -0.09304(12) 0.20019(9) 0.0270(4) Uani 1 d . .
N9 N 0.0694(2) 0.35174(12) 0.21133(8) 0.0257(4) Uani 1 d . .
N10 N -0.0463(2) 0.22528(12) 0.24384(8) 0.0235(4) Uani 1 d . .
N11 N -0.1529(2) 0.08698(12) 0.27851(8) 0.0245(4) Uani 1 d . .
N12 N -0.2798(2) -0.04913(14) 0.30335(10) 0.0363(5) Uani 1 d . .
N13 N 0.4467(2) 0.36887(15) 0.31507(11) 0.0414(5) Uani 1 d . .
N14 N 0.2560(2) 0.25055(12) 0.30757(8) 0.0254(4) Uani 1 d . .
N15 N 0.1577(2) 0.10466(12) 0.33440(8) 0.0247(4) Uani 1 d . .
N16 N 0.0579(2) -0.03456(13) 0.35330(9) 0.0270(4) Uani 1 d . .
C1 C 0.4531(3) 0.3125(2) 0.14979(11) 0.0317(5) Uani 1 d . .
H1A H 0.4199(3) 0.3759(2) 0.14885(11) 0.038 Uiso 1 calc R .
C2 C 0.5848(3) 0.2884(2) 0.12392(12) 0.0368(5) Uani 1 d . .
H2A H 0.6416(3) 0.3348(2) 0.10527(12) 0.044 Uiso 1 calc R .
C3 C 0.6314(3) 0.1944(2) 0.12606(12) 0.0379(6) Uani 1 d . .
H3A H 0.7203(3) 0.1772(2) 0.10826(12) 0.045 Uiso 1 calc R .
C4 C 0.5500(3) 0.1259(2) 0.15378(11) 0.0332(5) Uani 1 d . .
H4A H 0.5820(3) 0.0623(2) 0.15582(11) 0.040 Uiso 1 calc R .
C5 C 0.4181(2) 0.1551(2) 0.17863(10) 0.0256(4) Uani 1 d . .
C6 C 0.3298(2) 0.0109(2) 0.21483(10) 0.0255(4) Uani 1 d . .
H6A H 0.4213(2) -0.0154(2) 0.20478(10) 0.031 Uiso 1 calc R .
C7 C 0.2654(3) -0.1445(2) 0.23858(11) 0.0300(5) Uani 1 d . .
C8 C 0.3490(3) -0.1892(2) 0.19290(13) 0.0426(6) Uani 1 d . .
H8A H 0.3821(3) -0.1554(2) 0.15828(13) 0.051 Uiso 1 calc R .
C9 C 0.3821(3) -0.2843(2) 0.19962(15) 0.0507(7) Uani 1 d . .
H9A H 0.4396(3) -0.3163(2) 0.16984(15) 0.061 Uiso 1 calc R .
C10 C 0.3303(3) -0.3318(2) 0.2501(2) 0.0515(7) Uani 1 d . .
H10A H 0.3536(3) -0.3962(2) 0.2565(2) 0.062 Uiso 1 calc R .
C11 C 0.2444(4) -0.2828(2) 0.2907(2) 0.0618(9) Uani 1 d . .
H11A H 0.2061(4) -0.3161(2) 0.3244(2) 0.074 Uiso 1 calc R .
C12 C 0.1374(3) 0.3824(2) 0.02260(13) 0.0421(6) Uani 1 d . .
H12A H 0.2115(3) 0.4316(2) 0.02617(13) 0.051 Uiso 1 calc R .
C13 C 0.0250(3) 0.3805(2) -0.03052(13) 0.0474(7) Uani 1 d . .
H13A H 0.0229(3) 0.4262(2) -0.06303(13) 0.057 Uiso 1 calc R .
C14 C -0.0842(4) 0.3097(2) -0.03458(13) 0.0493(7) Uani 1 d . .
H14A H -0.1633(4) 0.3066(2) -0.07013(13) 0.059 Uiso 1 calc R .
C15 C -0.0781(3) 0.2428(2) 0.01358(12) 0.0380(5) Uani 1 d . .
H15A H -0.1532(3) 0.1946(2) 0.01192(12) 0.046 Uiso 1 calc R .
C16 C 0.0425(2) 0.2490(2) 0.06449(10) 0.0265(4) Uani 1 d . .
C17 C -0.0043(2) 0.09936(15) 0.10819(10) 0.0245(4) Uani 1 d . .
H17A H -0.0474(2) 0.07939(15) 0.06478(10) 0.029 Uiso 1 calc R .
C18 C -0.0849(2) -0.04933(15) 0.14242(10) 0.0255(4) Uani 1 d . .
C19 C -0.1573(3) -0.0920(2) 0.08308(12) 0.0372(5) Uani 1 d . .
H19A H -0.1600(3) -0.0615(2) 0.04267(12) 0.045 Uiso 1 calc R .
C20 C -0.2246(3) -0.1805(2) 0.08563(13) 0.0438(6) Uani 1 d . .
H20A H -0.2766(3) -0.2105(2) 0.04655(13) 0.053 Uiso 1 calc R .
C21 C -0.2165(3) -0.2265(2) 0.14567(13) 0.0410(6) Uani 1 d . .
H21A H -0.2605(3) -0.2877(2) 0.14717(13) 0.049 Uiso 1 calc R .
C22 C -0.1431(3) -0.1803(2) 0.20228(12) 0.0333(5) Uani 1 d . .
H22A H -0.1375(3) -0.2100(2) 0.24312(12) 0.040 Uiso 1 calc R .
C23 C 0.5038(3) 0.4542(2) 0.3407(2) 0.0515(7) Uani 1 d . .
H23A H 0.5964(3) 0.4747(2) 0.3280(2) 0.062 Uiso 1 calc R .
C24 C 0.4374(3) 0.5132(2) 0.38388(13) 0.0443(6) Uani 1 d . .
H24A H 0.4835(3) 0.5718(2) 0.40087(13) 0.053 Uiso 1 calc R .
C25 C 0.3017(3) 0.4839(2) 0.40139(13) 0.0454(6) Uani 1 d . .
H25A H 0.2516(3) 0.5230(2) 0.43040(13) 0.055 Uiso 1 calc R .
C26 C 0.2381(3) 0.3970(2) 0.37648(13) 0.0397(6) Uani 1 d . .
H26A H 0.1444(3) 0.3759(2) 0.38782(13) 0.048 Uiso 1 calc R .
C27 C 0.3167(2) 0.34140(15) 0.33414(10) 0.0267(4) Uani 1 d . .
C28 C 0.2272(2) 0.1888(2) 0.35128(10) 0.0267(4) Uani 1 d . .
H28A H 0.2571(2) 0.2048(2) 0.39676(10) 0.032 Uiso 1 calc R .
C29 C 0.1415(2) 0.0404(2) 0.38338(10) 0.0259(4) Uani 1 d . .
C30 C 0.1984(3) 0.0420(2) 0.45074(11) 0.0323(5) Uani 1 d . .
H30A H 0.2555(3) 0.0945(2) 0.47184(11) 0.039 Uiso 1 calc R .
C31 C 0.1673(3) -0.0370(2) 0.48525(12) 0.0384(6) Uani 1 d . .
H31A H 0.2045(3) -0.0386(2) 0.53076(12) 0.046 Uiso 1 calc R .
C32 C 0.0820(3) -0.1143(2) 0.45398(12) 0.0372(5) Uani 1 d . .
H32A H 0.0617(3) -0.1679(2) 0.47777(12) 0.045 Uiso 1 calc R .
C33 C 0.0278(3) -0.1105(2) 0.38730(12) 0.0323(5) Uani 1 d . .
H33A H -0.0309(3) -0.1619(2) 0.36547(12) 0.039 Uiso 1 calc R .
C34 C 0.0907(3) 0.4439(2) 0.19822(11) 0.0333(5) Uani 1 d . .
H34A H 0.1799(3) 0.4630(2) 0.18171(11) 0.040 Uiso 1 calc R .
C35 C -0.0171(3) 0.5106(2) 0.20880(12) 0.0388(6) Uani 1 d . .
H35A H -0.0014(3) 0.5751(2) 0.20044(12) 0.047 Uiso 1 calc R .
C36 C -0.1494(3) 0.4808(2) 0.23202(12) 0.0383(6) Uani 1 d . .
H36A H -0.2247(3) 0.5255(2) 0.23835(12) 0.046 Uiso 1 calc R .
C37 C -0.1721(3) 0.3867(2) 0.24593(11) 0.0324(5) Uani 1 d . .
H37A H -0.2608(3) 0.3663(2) 0.26225(11) 0.039 Uiso 1 calc R .
C38 C -0.0578(2) 0.32288(15) 0.23477(10) 0.0247(4) Uani 1 d . .
C39 C -0.1561(2) 0.17915(15) 0.26855(10) 0.0245(4) Uani 1 d . .
H39A H -0.2399(2) 0.21385(15) 0.27943(10) 0.029 Uiso 1 calc R .
C40 C -0.2702(2) 0.0459(2) 0.31032(10) 0.0251(4) Uani 1 d . .
C41 C -0.3626(3) 0.0992(2) 0.34853(11) 0.0303(5) Uani 1 d . .
H41A H -0.3546(3) 0.1663(2) 0.35260(11) 0.036 Uiso 1 calc R .
C42 C -0.4664(3) 0.0500(2) 0.38022(12) 0.0341(5) Uani 1 d . .
H42A H -0.5301(3) 0.0840(2) 0.40627(12) 0.041 Uiso 1 calc R .
C43 C -0.4770(3) -0.0480(2) 0.37388(12) 0.0353(5) Uani 1 d . .
H43A H -0.5462(3) -0.0822(2) 0.39553(12) 0.042 Uiso 1 calc R .
C44 C -0.3824(3) -0.0941(2) 0.33459(13) 0.0391(6) Uani 1 d . .
H44A H -0.3901(3) -0.1611(2) 0.32929(13) 0.047 Uiso 1 calc R .
Cu1 Cu 0.5000 0.5000 0.0000 0.04948(13) Uani 1 d S .
Cu2 Cu 0.5000 0.0000 0.0000 0.0573(2) Uani 1 d S .
Cu3 Cu -0.33914(4) -0.70931(2) 0.46763(2) 0.04622(10) Uani 1 d . .
Cl1 Cl 0.55970(13) 0.54179(6) 0.10078(4) 0.0726(3) Uani 1 d . .
Cl2 Cl 0.31660(10) -0.04246(6) 0.04953(4) 0.0640(2) Uani 1 d . .
Cl6 Cl -0.14384(9) -0.68069(6) 0.42202(4) 0.0586(2) Uani 1 d . .
Cl7 Cl -0.53112(9) -0.74589(5) 0.51235(4) 0.0515(2) Uani 1 d . .
C1S C -0.1661(4) 0.6373(2) 0.3829(2) 0.0566(8) Uani 1 d . .
C2S C -0.1545(4) 0.5903(3) 0.4461(2) 0.0683(9) Uani 1 d . .
N1S N -0.1774(5) 0.6734(2) 0.3340(2) 0.0925(12) Uani 1 d . .

loop_
_atom_type_symbol
_atom_type_description
_atom_type_scat_dispersion_real
_atom_type_scat_dispersion_imag
_atom_type_scat_source
C C 0.0033 0.0016 'International Tables Vol C Tables 4.2.6.8 and 6.1.1.4'
H H 0.0000 0.0000 'International Tables Vol C Tables 4.2.6.8 and 6.1.1.4'
N N 0.0061 0.0033 'International Tables Vol C Tables 4.2.6.8 and 6.1.1.4'
Cl Cl 0.1484 0.1585 'International Tables Vol C Tables 4.2.6.8 and 6.1.1.4'
Cr Cr 0.3209 0.6236 'International Tables Vol C Tables 4.2.6.8 and 6.1.1.4'
Cu Cu 0.3201 1.2651 'International Tables Vol C Tables 4.2.6.8 and 6.1.1.4'

loop_
_geom_angle_atom_site_label_1
_geom_angle_atom_site_label_2
_geom_angle_atom_site_label_3
_geom_angle
_geom_angle_site_symmetry_1
_geom_angle_site_symmetry_3
_geom_angle_publ_flag
N1 Cr1 N2 64.70(7) . . y
N1 Cr1 N6 93.57(7) . . y
N1 Cr1 N9 105.72(7) . . y
N1 Cr1 N10 169.82(7) . . y
N1 Cr1 N14 93.95(7) . . y
N2 Cr1 N6 90.28(7) . . y
N2 Cr1 N9 170.31(7) . . y
N2 Cr1 N10 125.48(7) . . y
N2 Cr1 N14 90.13(7) . . y
N6 Cr1 N9 91.93(7) . . y
N6 Cr1 N10 86.94(7) . . y
N6 Cr1 N14 171.86(7) . . y
N9 Cr1 N10 64.09(7) . . y
N9 Cr1 N14 89.02(7) . . y
N10 Cr1 N14 86.20(7) . . y
N3 Cr2 N7 86.58(7) . . y
N3 Cr2 N8 88.19(7) . . y
N3 Cr2 N11 172.49(7) . . y
N3 Cr2 N15 90.22(7) . . y
N3 Cr2 N16 94.13(7) . . y
N7 Cr2 N8 64.09(7) . . y
N7 Cr2 N11 89.90(7) . . y
N7 Cr2 N15 125.50(7) . . y
N7 Cr2 N16 170.38(7) . . y
N8 Cr2 N11 96.24(7) . . y
N8 Cr2 N15 170.17(7) . . y
N8 Cr2 N16 106.32(7) . . y
N11 Cr2 N15 86.42(7) . . y
N11 Cr2 N16 90.45(7) . . y
N15 Cr2 N16 64.11(7) . . y
C1 N1 C5 120.9(2) . . ?
C1 N1 Cr1 142.5(2) . . ?
C5 N1 Cr1 96.20(13) . . ?
C6 N2 C5 118.6(2) . . ?
C6 N2 Cr1 149.76(15) . . ?
C5 N2 Cr1 91.61(12) . . ?
C6 N3 C7 116.8(2) . . ?
C6 N3 Cr2 117.96(14) . . ?
C7 N3 Cr2 125.05(15) . . ?
C7 N4 C11 117.2(2) . . ?
C16 N5 C12 117.9(2) . . ?
C17 N6 C16 119.0(2) . . ?
C17 N6 Cr1 117.93(14) . . ?
C16 N6 Cr1 122.92(14) . . ?
C17 N7 C18 120.2(2) . . ?
C17 N7 Cr2 148.85(15) . . ?
C18 N7 Cr2 90.97(12) . . ?
C18 N8 C22 120.7(2) . . ?
C18 N8 Cr2 97.56(13) . . ?
C22 N8 Cr2 141.8(2) . . ?
C38 N9 C34 120.7(2) . . ?
C38 N9 Cr1 97.20(13) . . ?
C34 N9 Cr1 142.1(2) . . ?
C39 N10 C38 119.6(2) . . ?
C39 N10 Cr1 148.92(15) . . ?
C38 N10 Cr1 91.38(12) . . ?
C39 N11 C40 118.5(2) . . ?
C39 N11 Cr2 118.77(14) . . ?
C40 N11 Cr2 122.16(13) . . ?
C40 N12 C44 117.9(2) . . ?
C27 N13 C23 116.3(2) . . ?
C28 N14 C27 116.2(2) . . ?
C28 N14 Cr1 118.46(14) . . ?
C27 N14 Cr1 123.83(13) . . ?
C28 N15 C29 119.6(2) . . ?
C28 N15 Cr2 148.53(15) . . ?
C29 N15 Cr2 91.69(13) . . ?
C33 N16 C29 121.0(2) . . ?
C33 N16 Cr2 141.5(2) . . ?
C29 N16 Cr2 97.33(13) . . ?
N1 C1 C2 120.5(2) . . ?
C1 C2 C3 118.6(2) . . ?
C4 C3 C2 121.3(2) . . ?
C3 C4 C5 117.0(2) . . ?
N1 C5 C4 121.7(2) . . ?
N1 C5 N2 107.4(2) . . ?
C4 C5 N2 130.9(2) . . ?
N3 C6 N2 123.5(2) . . ?
N4 C7 C8 122.7(2) . . ?
N4 C7 N3 115.1(2) . . ?
C8 C7 N3 122.1(2) . . ?
C9 C8 C7 118.3(3) . . ?
C10 C9 C8 119.4(3) . . ?
C11 C10 C9 117.9(3) . . ?
N4 C11 C10 124.4(3) . . ?
N5 C12 C13 123.7(3) . . ?
C14 C13 C12 117.7(2) . . ?
C13 C14 C15 120.1(2) . . ?
C14 C15 C16 118.0(2) . . ?
N5 C16 C15 122.6(2) . . ?
N5 C16 N6 114.0(2) . . ?
C15 C16 N6 123.4(2) . . ?
N6 C17 N7 123.6(2) . . ?
N8 C18 C19 121.5(2) . . ?
N8 C18 N7 107.4(2) . . ?
C19 C18 N7 131.1(2) . . ?
C20 C19 C18 117.6(2) . . ?
C19 C20 C21 120.8(2) . . ?
C22 C21 C20 118.5(2) . . ?
N8 C22 C21 120.9(2) . . ?
N13 C23 C24 124.9(3) . . ?
C25 C24 C23 117.4(2) . . ?
C24 C25 C26 120.0(2) . . ?
C25 C26 C27 118.0(2) . . ?
N13 C27 C26 123.4(2) . . ?
N13 C27 N14 116.6(2) . . ?
C26 C27 N14 120.0(2) . . ?
N14 C28 N15 123.3(2) . . ?
N16 C29 C30 121.4(2) . . ?
N16 C29 N15 106.8(2) . . ?
C30 C29 N15 131.7(2) . . ?
C31 C30 C29 117.1(2) . . ?
C30 C31 C32 121.3(2) . . ?
C33 C32 C31 118.5(2) . . ?
N16 C33 C32 120.7(2) . . ?
N9 C34 C35 120.5(2) . . ?
C34 C35 C36 118.9(2) . . ?
C37 C36 C35 121.0(2) . . ?
C36 C37 C38 117.2(2) . . ?
N9 C38 N10 107.3(2) . . ?
N9 C38 C37 121.6(2) . . ?
N10 C38 C37 131.1(2) . . ?
N11 C39 N10 123.0(2) . . ?
N12 C40 C41 122.3(2) . . ?
N12 C40 N11 114.0(2) . . ?
C41 C40 N11 123.6(2) . . ?
C42 C41 C40 118.0(2) . . ?
C43 C42 C41 120.4(2) . . ?
C42 C43 C44 117.4(2) . . ?
N12 C44 C43 124.0(2) . . ?
Cl1 Cu1 Cl1 180.0 2_665 . y
Cl2 Cu2 Cl2 179.997(1) 2_655 . y
Cl7 Cu3 Cl6 176.83(4) . . y
N1S C1S C2S 178.9(4) . . ?

loop_
_geom_bond_atom_site_label_1
_geom_bond_atom_site_label_2
_geom_bond_distance
_geom_bond_site_symmetry_2
_geom_bond_publ_flag
Cr1 N1 2.032(2) . y
Cr1 N2 2.100(2) . y
Cr1 N6 2.046(2) . y
Cr1 N9 2.027(2) . y
Cr1 N10 2.128(2) . y
Cr1 N14 2.033(2) . y
Cr2 N3 2.034(2) . y
Cr2 N7 2.137(2) . y
Cr2 N8 2.027(2) . y
Cr2 N11 2.048(2) . y
Cr2 N15 2.122(2) . y
Cr2 N16 2.024(2) . y
N1 C1 1.339(3) . ?
N1 C5 1.346(3) . ?
N2 C6 1.325(3) . ?
N2 C5 1.399(3) . ?
N3 C6 1.311(3) . ?
N3 C7 1.425(3) . ?
N4 C7 1.323(3) . ?
N4 C11 1.337(3) . ?
N5 C16 1.327(3) . ?
N5 C12 1.341(3) . ?
N6 C17 1.316(3) . ?
N6 C16 1.431(3) . ?
N7 C17 1.320(3) . ?
N7 C18 1.401(3) . ?
N8 C18 1.343(3) . ?
N8 C22 1.347(3) . ?
N9 C38 1.347(3) . ?
N9 C34 1.347(3) . ?
N10 C39 1.327(3) . ?
N10 C38 1.392(3) . ?
N11 C39 1.317(3) . ?
N11 C40 1.424(3) . ?
N12 C40 1.332(3) . ?
N12 C44 1.342(3) . ?
N13 C27 1.324(3) . ?
N13 C23 1.344(3) . ?
N14 C28 1.314(3) . ?
N14 C27 1.427(3) . ?
N15 C28 1.331(3) . ?
N15 C29 1.392(3) . ?
N16 C33 1.338(3) . ?
N16 C29 1.350(3) . ?
C1 C2 1.384(3) . ?
C2 C3 1.387(4) . ?
C3 C4 1.378(3) . ?
C4 C5 1.394(3) . ?
C7 C8 1.389(3) . ?
C8 C9 1.378(4) . ?
C9 C10 1.371(4) . ?
C10 C11 1.359(4) . ?
C12 C13 1.372(4) . ?
C13 C14 1.371(4) . ?
C14 C15 1.383(3) . ?
C15 C16 1.390(3) . ?
C18 C19 1.390(3) . ?
C19 C20 1.375(4) . ?
C20 C21 1.399(4) . ?
C21 C22 1.371(3) . ?
C23 C24 1.366(4) . ?
C24 C25 1.365(4) . ?
C25 C26 1.379(3) . ?
C26 C27 1.389(3) . ?
C29 C30 1.392(3) . ?
C30 C31 1.381(3) . ?
C31 C32 1.389(4) . ?
C32 C33 1.378(3) . ?
C34 C35 1.377(3) . ?
C35 C36 1.389(4) . ?
C36 C37 1.379(3) . ?
C37 C38 1.396(3) . ?
C40 C41 1.397(3) . ?
C41 C42 1.384(3) . ?
C42 C43 1.373(3) . ?
C43 C44 1.376(3) . ?
Cu1 Cl1 2.0923(9) 2_665 y
Cu1 Cl1 2.0925(9) . y
Cu2 Cl2 2.1151(9) 2_655 y
Cu2 Cl2 2.1152(9) . y
Cu3 Cl7 2.1022(8) . y
Cu3 Cl6 2.1125(9) . y
C1S N1S 1.127(4) . ?
C1S C2S 1.462(5) . ?
